data_7118167
loop_
_publ_author_name
'Holger Braunschweig'
'Rian D. Dewhurst'
'Katharina Ferkinghoff'

_publ_section_title
;
 Carbene-induced synthesis of the first borironium cations using the
 [(eta^5^-C5Me5)Fe(CO)2]^-^ anion as an unlikely leaving group
;
_journal_name_full Chem.Commun.
_journal_page_first 183
_journal_paper_doi 10.1039/C5cc07503C
_journal_volume 52
_journal_year 2016
_chemical_formula_moiety 'C34 H57 B Fe N4 O2 Si2'
_chemical_formula_sum 'C34 H57 B Fe N4 O2 Si2'
_chemical_formula_weight 676.67
_chemical_properties_physical 'Air-sensitive, Moisture-sensitive'
_space_group_crystal_system monoclinic
_space_group_IT_number 14
_space_group_name_Hall '-P 2ybc'
_space_group_name_H-M_alt 'P 1 21/c 1'
_symmetry_space_group_name_Hall '-P 2ybc'
_symmetry_space_group_name_H-M 'P 1 21/c 1'
_atom_sites_solution_hydrogens geom
_atom_sites_solution_secondary iterative
_audit_creation_method SHELXL-2014/7
_audit_update_record
;
2015-09-04 deposited with the CCDC.
2015-10-22 downloaded from the CCDC.
;
_cell_angle_alpha 90
_cell_angle_beta 99.455(2)
_cell_angle_gamma 90
_cell_formula_units_Z 4
_cell_length_a 10.5605(6)
_cell_length_b 17.2867(10)
_cell_length_c 20.8645(12)
_cell_measurement_reflns_used 9722
_cell_measurement_temperature 100(2)
_cell_measurement_theta_max 26.76
_cell_measurement_theta_min 2.28
_cell_volume 3757.2(4)
_computing_cell_refinement 'Saint+ ver. V8.27B (Bruker AXS)'
_computing_data_collection 'APEX2 ver. 2014.9 (Bruker AXS)'
_computing_data_reduction 'Saint+ ver. V8.27B (Bruker AXS)'
_computing_molecular_graphics 'ShelXLe (Huebschle et all, 2011)'
_computing_publication_material 'SHELXL-2014/7 (Sheldrick, 2014)'
_computing_structure_refinement 'SHELXL-2014/7 (Sheldrick, 2014)'
_computing_structure_solution 'SHELXT (Sheldrick, 2012)'
_diffrn_ambient_temperature 100(2)
_diffrn_detector 'CCD area detector (Apex2)'
_diffrn_detector_area_resol_mean 8.333
_diffrn_measured_fraction_theta_full 1.000
_diffrn_measured_fraction_theta_max 0.999
_diffrn_measurement_device_type 'Bruker X8-APEX II'
_diffrn_measurement_method '\f and \w scans'
_diffrn_radiation_type MoK\a
_diffrn_radiation_wavelength 0.71073
_diffrn_reflns_av_R_equivalents 0.0427
_diffrn_reflns_av_unetI/netI 0.0209
_diffrn_reflns_laue_measured_fraction_full 1.000
_diffrn_reflns_laue_measured_fraction_max 0.999
_diffrn_reflns_limit_h_max 13
_diffrn_reflns_limit_h_min -13
_diffrn_reflns_limit_k_max 21
_diffrn_reflns_limit_k_min -21
_diffrn_reflns_limit_l_max 26
_diffrn_reflns_limit_l_min -26
_diffrn_reflns_number 72163
_diffrn_reflns_point_group_measured_fraction_full 1.000
_diffrn_reflns_point_group_measured_fraction_max 0.999
_diffrn_reflns_theta_full 25.242
_diffrn_reflns_theta_max 26.775
_diffrn_reflns_theta_min 1.955
_diffrn_source 'rotating-anode (Nonius FR-591)'
_exptl_absorpt_coefficient_mu 0.499
_exptl_absorpt_correction_T_max 0.7454
_exptl_absorpt_correction_T_min 0.6660
_exptl_absorpt_correction_type multi-scan
_exptl_absorpt_process_details 'SadAbs 2012/1 (Bruker AXS)'
_exptl_crystal_colour orange
_exptl_crystal_density_diffrn 1.196
_exptl_crystal_description block
_exptl_crystal_F_000 1456
_exptl_crystal_size_max 0.600
_exptl_crystal_size_mid 0.400
_exptl_crystal_size_min 0.200
_refine_diff_density_max 0.347
_refine_diff_density_min -0.200
_refine_diff_density_rms 0.047
_refine_ls_extinction_coef .
_refine_ls_extinction_method none
_refine_ls_goodness_of_fit_ref 1.033
_refine_ls_hydrogen_treatment constr
_refine_ls_matrix_type full
_refine_ls_number_parameters 416
_refine_ls_number_reflns 8021
_refine_ls_number_restraints 0
_refine_ls_restrained_S_all 1.033
_refine_ls_R_factor_all 0.0322
_refine_ls_R_factor_gt 0.0282
_refine_ls_shift/su_max 0.002
_refine_ls_shift/su_mean 0.000
_refine_ls_structure_factor_coef Fsqd
_refine_ls_weighting_details 'w=1/[\s^2^(Fo^2^)+(0.0368P)^2^+2.1148P] where P=(Fo^2^+2Fc^2^)/3'
_refine_ls_weighting_scheme calc
_refine_ls_wR_factor_gt 0.0747
_refine_ls_wR_factor_ref 0.0774
_reflns_Friedel_coverage 0.000
_reflns_friedel_fraction_full .
_reflns_friedel_fraction_max .
_reflns_number_gt 7252
_reflns_number_total 8021
_reflns_threshold_expression 'I > 2\s(I)'
_cod_data_source_file c5cc07503c2.cif
_cod_data_source_block 2b
_cod_database_code 7118167
_shelx_shelxl_version_number 2014/7
_shelx_space_group_comment
;
The symmetry employed for this shelxl refinement is uniquely defined
by the following loop, which should always be used as a source of
symmetry information in preference to the above space-group names.
They are only intended as comments.
;
_shelx_estimated_absorpt_t_min 0.754
_shelx_estimated_absorpt_t_max 0.907

loop_
_space_group_symop_operation_xyz
'x, y, z'
'-x, y+1/2, -z+1/2'
'-x, -y, -z'
'x, -y-1/2, z-1/2'

loop_
_atom_site_label
_atom_site_type_symbol
_atom_site_fract_x
_atom_site_fract_y
_atom_site_fract_z
_atom_site_U_iso_or_equiv
_atom_site_adp_type
_atom_site_occupancy
_atom_site_site_symmetry_order
_atom_site_calc_flag
_atom_site_refinement_flags_posn
_atom_site_refinement_flags_adp
_atom_site_refinement_flags_occupancy
_atom_site_disorder_assembly
_atom_site_disorder_group
Fe1 Fe 0.20011(2) 0.44944(2) 0.20097(2) 0.01243(6) Uani 1 1 d . . . . .
Si1 Si 0.61780(4) 0.29654(2) 0.61927(2) 0.01624(9) Uani 1 1 d . . . . .
N1 N 0.63113(10) 0.27442(6) 0.41162(5) 0.0147(2) Uani 1 1 d . . . . .
C1I C 0.48233(13) 0.29461(7) 0.55075(6) 0.0153(3) Uani 1 1 d . . . . .
B1 B 0.43993(14) 0.26880(8) 0.47648(7) 0.0142(3) Uani 1 1 d . . . . .
Si2 Si 0.21920(4) 0.36400(2) 0.54219(2) 0.01724(9) Uani 1 1 d . . . . .
N2 N 0.50562(11) 0.37215(6) 0.39184(5) 0.0147(2) Uani 1 1 d . . . . .
C2 C 0.36873(13) 0.32076(8) 0.52326(6) 0.0158(3) Uani 1 1 d . . . . .
N3 N 0.36442(10) 0.15430(6) 0.39471(5) 0.0141(2) Uani 1 1 d . . . . .
C3 C 0.75360(15) 0.34244(10) 0.58570(8) 0.0290(3) Uani 1 1 d . . . . .
H3A H 0.7654 0.3159 0.5456 0.044 Uiso 1 1 calc R U . . .
H3B H 0.8325 0.3383 0.6176 0.044 Uiso 1 1 calc R U . . .
H3C H 0.7340 0.3971 0.5763 0.044 Uiso 1 1 calc R U . . .
N4 N 0.37131(10) 0.12275(6) 0.49467(5) 0.0140(2) Uani 1 1 d . . . . .
C4 C 0.66559(14) 0.19598(9) 0.64594(8) 0.0245(3) Uani 1 1 d . . . . .
H4A H 0.6017 0.1743 0.6701 0.037 Uiso 1 1 calc R U . . .
H4B H 0.7497 0.1971 0.6740 0.037 Uiso 1 1 calc R U . . .
H4C H 0.6705 0.1638 0.6077 0.037 Uiso 1 1 calc R U . . .
C5 C 0.57962(16) 0.35100(10) 0.69051(7) 0.0291(3) Uani 1 1 d . . . . .
H5A H 0.5581 0.4046 0.6778 0.044 Uiso 1 1 calc R U . . .
H5B H 0.6542 0.3504 0.7253 0.044 Uiso 1 1 calc R U . . .
H5C H 0.5064 0.3268 0.7060 0.044 Uiso 1 1 calc R U . . .
C6 C 0.20801(17) 0.47018(9) 0.52403(8) 0.0291(3) Uani 1 1 d . . . . .
H6A H 0.2886 0.4954 0.5430 0.044 Uiso 1 1 calc R U . . .
H6B H 0.1370 0.4926 0.5427 0.044 Uiso 1 1 calc R U . . .
H6C H 0.1926 0.4780 0.4769 0.044 Uiso 1 1 calc R U . . .
C7 C 0.08218(15) 0.31449(11) 0.48981(8) 0.0316(4) Uani 1 1 d . . . . .
H7A H 0.0873 0.3238 0.4440 0.047 Uiso 1 1 calc R U . . .
H7B H 0.0009 0.3349 0.4996 0.047 Uiso 1 1 calc R U . . .
H7C H 0.0866 0.2587 0.4985 0.047 Uiso 1 1 calc R U . . .
C8 C 0.20941(15) 0.34747(9) 0.62977(7) 0.0243(3) Uani 1 1 d . . . . .
H8A H 0.2237 0.2926 0.6402 0.036 Uiso 1 1 calc R U . . .
H8B H 0.1243 0.3627 0.6382 0.036 Uiso 1 1 calc R U . . .
H8C H 0.2751 0.3785 0.6569 0.036 Uiso 1 1 calc R U . . .
C10 C 0.52251(12) 0.30597(7) 0.42654(6) 0.0138(2) Uani 1 1 d . . . . .
C11 C 0.68088(13) 0.32002(8) 0.36661(6) 0.0165(3) Uani 1 1 d . . . . .
C12 C 0.60212(13) 0.38169(8) 0.35447(6) 0.0166(3) Uani 1 1 d . . . . .
C13 C 0.68980(14) 0.20274(8) 0.43923(7) 0.0204(3) Uani 1 1 d . . . . .
H13A H 0.6569 0.1905 0.4793 0.031 Uiso 1 1 calc R U . . .
H13B H 0.7832 0.2091 0.4489 0.031 Uiso 1 1 calc R U . . .
H13C H 0.6686 0.1605 0.4079 0.031 Uiso 1 1 calc R U . . .
C14 C 0.79680(14) 0.29746(9) 0.33922(7) 0.0247(3) Uani 1 1 d . . . . .
H14A H 0.8151 0.3370 0.3084 0.037 Uiso 1 1 calc R U . . .
H14B H 0.7816 0.2477 0.3168 0.037 Uiso 1 1 calc R U . . .
H14C H 0.8702 0.2928 0.3745 0.037 Uiso 1 1 calc R U . . .
C15 C 0.60676(15) 0.44907(9) 0.31070(7) 0.0238(3) Uani 1 1 d . . . . .
H15A H 0.6788 0.4430 0.2869 0.036 Uiso 1 1 calc R U . . .
H15B H 0.6182 0.4967 0.3365 0.036 Uiso 1 1 calc R U . . .
H15C H 0.5263 0.4520 0.2798 0.036 Uiso 1 1 calc R U . . .
C16 C 0.39744(14) 0.42508(8) 0.39070(7) 0.0213(3) Uani 1 1 d . . . . .
H16A H 0.3335 0.4017 0.4139 0.032 Uiso 1 1 calc R U . . .
H16B H 0.3584 0.4353 0.3456 0.032 Uiso 1 1 calc R U . . .
H16C H 0.4278 0.4738 0.4119 0.032 Uiso 1 1 calc R U . . .
C20 C 0.39181(12) 0.18295(8) 0.45622(6) 0.0136(2) Uani 1 1 d . . . . .
C21 C 0.33042(12) 0.07655(8) 0.39512(7) 0.0154(3) Uani 1 1 d . . . . .
C22 C 0.33436(12) 0.05695(8) 0.45816(7) 0.0158(3) Uani 1 1 d . . . . .
C23 C 0.36393(14) 0.19839(9) 0.33467(6) 0.0210(3) Uani 1 1 d . . . . .
H23A H 0.3444 0.2527 0.3422 0.031 Uiso 1 1 calc R U . . .
H23B H 0.2986 0.1772 0.3004 0.031 Uiso 1 1 calc R U . . .
H23C H 0.4485 0.1947 0.3213 0.031 Uiso 1 1 calc R U . . .
C24 C 0.29926(14) 0.02935(9) 0.33470(7) 0.0208(3) Uani 1 1 d . . . . .
H24A H 0.2833 -0.0243 0.3462 0.031 Uiso 1 1 calc R U . . .
H24B H 0.3716 0.0310 0.3107 0.031 Uiso 1 1 calc R U . . .
H24C H 0.2224 0.0503 0.3075 0.031 Uiso 1 1 calc R U . . .
C25 C 0.30827(14) -0.01790(8) 0.48897(7) 0.0216(3) Uani 1 1 d . . . . .
H25A H 0.2748 -0.0554 0.4551 0.032 Uiso 1 1 calc R U . . .
H25B H 0.2448 -0.0098 0.5177 0.032 Uiso 1 1 calc R U . . .
H25C H 0.3880 -0.0377 0.5143 0.032 Uiso 1 1 calc R U . . .
C26 C 0.38170(14) 0.12286(8) 0.56558(6) 0.0204(3) Uani 1 1 d . . . . .
H26A H 0.4019 0.1752 0.5822 0.031 Uiso 1 1 calc R U . . .
H26B H 0.4501 0.0874 0.5845 0.031 Uiso 1 1 calc R U . . .
H26C H 0.3001 0.1060 0.5775 0.031 Uiso 1 1 calc R U . . .
C30 C 0.04921(12) 0.45525(8) 0.25615(7) 0.0158(3) Uani 1 1 d . . . . .
C31 C 0.03778(12) 0.38808(8) 0.21509(6) 0.0151(3) Uani 1 1 d . . . . .
C32 C 0.02352(12) 0.41298(8) 0.14840(6) 0.0149(3) Uani 1 1 d . . . . .
C33 C 0.02924(12) 0.49517(8) 0.14886(6) 0.0151(3) Uani 1 1 d . . . . .
C34 C 0.04525(12) 0.52104(8) 0.21524(6) 0.0154(3) Uani 1 1 d . . . . .
C35 C 0.05266(14) 0.45697(9) 0.32844(7) 0.0224(3) Uani 1 1 d . . . . .
H35A H 0.1060 0.5004 0.3472 0.034 Uiso 1 1 calc R U . . .
H35B H 0.0890 0.4084 0.3475 0.034 Uiso 1 1 calc R U . . .
H35C H -0.0347 0.4633 0.3378 0.034 Uiso 1 1 calc R U . . .
C36 C 0.03871(13) 0.30521(8) 0.23707(7) 0.0199(3) Uani 1 1 d . . . . .
H36A H -0.0497 0.2860 0.2323 0.030 Uiso 1 1 calc R U . . .
H36B H 0.0791 0.3018 0.2828 0.030 Uiso 1 1 calc R U . . .
H36C H 0.0873 0.2738 0.2105 0.030 Uiso 1 1 calc R U . . .
C37 C 0.00063(14) 0.36089(8) 0.09002(7) 0.0213(3) Uani 1 1 d . . . . .
H37A H -0.0916 0.3513 0.0778 0.032 Uiso 1 1 calc R U . . .
H37B H 0.0453 0.3117 0.1004 0.032 Uiso 1 1 calc R U . . .
H37C H 0.0333 0.3857 0.0538 0.032 Uiso 1 1 calc R U . . .
C38 C 0.01736(14) 0.54794(8) 0.09095(7) 0.0205(3) Uani 1 1 d . . . . .
H38A H 0.0363 0.5190 0.0533 0.031 Uiso 1 1 calc R U . . .
H38B H 0.0783 0.5908 0.1003 0.031 Uiso 1 1 calc R U . . .
H38C H -0.0702 0.5684 0.0815 0.031 Uiso 1 1 calc R U . . .
C39 C 0.04830(14) 0.60410(8) 0.23659(7) 0.0218(3) Uani 1 1 d . . . . .
H39A H -0.0389 0.6210 0.2401 0.033 Uiso 1 1 calc R U . . .
H39B H 0.0822 0.6363 0.2046 0.033 Uiso 1 1 calc R U . . .
H39C H 0.1035 0.6091 0.2790 0.033 Uiso 1 1 calc R U . . .
O40 O 0.38431(10) 0.32399(6) 0.22645(5) 0.0264(2) Uani 1 1 d . . . . .
C40 C 0.31067(13) 0.37560(8) 0.21729(6) 0.0168(3) Uani 1 1 d . . . . .
O41 O 0.39110(10) 0.55437(6) 0.16491(5) 0.0237(2) Uani 1 1 d . . . . .
C41 C 0.31460(12) 0.51227(8) 0.18139(6) 0.0159(3) Uani 1 1 d . . . . .

loop_
_atom_site_aniso_label
_atom_site_aniso_U_11
_atom_site_aniso_U_22
_atom_site_aniso_U_33
_atom_site_aniso_U_23
_atom_site_aniso_U_13
_atom_site_aniso_U_12
Fe1 0.01092(10) 0.01569(10) 0.01117(10) -0.00056(7) 0.00328(7) -0.00032(7)
Si1 0.01863(18) 0.01703(18) 0.01290(17) -0.00216(14) 0.00211(14) -0.00144(14)
N1 0.0170(5) 0.0144(5) 0.0132(5) -0.0006(4) 0.0038(4) -0.0009(4)
C1I 0.0212(6) 0.0132(6) 0.0123(6) 0.0002(5) 0.0048(5) -0.0030(5)
B1 0.0180(7) 0.0140(7) 0.0111(7) 0.0009(5) 0.0042(5) -0.0015(5)
Si2 0.01849(18) 0.01909(19) 0.01531(18) 0.00195(14) 0.00618(14) 0.00088(14)
N2 0.0178(5) 0.0142(5) 0.0125(5) 0.0018(4) 0.0039(4) -0.0003(4)
C2 0.0216(6) 0.0139(6) 0.0131(6) 0.0008(5) 0.0062(5) -0.0017(5)
N3 0.0157(5) 0.0159(5) 0.0112(5) -0.0001(4) 0.0038(4) -0.0006(4)
C3 0.0284(8) 0.0338(9) 0.0255(8) -0.0032(7) 0.0062(6) -0.0118(7)
N4 0.0156(5) 0.0148(5) 0.0122(5) 0.0012(4) 0.0040(4) -0.0014(4)
C4 0.0218(7) 0.0243(7) 0.0256(8) 0.0031(6) -0.0009(6) 0.0030(6)
C5 0.0322(8) 0.0338(9) 0.0208(7) -0.0108(6) 0.0028(6) 0.0002(7)
C6 0.0412(9) 0.0225(8) 0.0259(8) 0.0035(6) 0.0118(7) 0.0090(7)
C7 0.0243(8) 0.0445(10) 0.0256(8) 0.0046(7) 0.0025(6) -0.0081(7)
C8 0.0279(7) 0.0285(8) 0.0191(7) 0.0018(6) 0.0116(6) 0.0004(6)
C10 0.0164(6) 0.0131(6) 0.0119(6) -0.0005(5) 0.0023(5) -0.0008(5)
C11 0.0177(6) 0.0198(7) 0.0123(6) -0.0015(5) 0.0039(5) -0.0051(5)
C12 0.0182(6) 0.0197(7) 0.0123(6) 0.0007(5) 0.0035(5) -0.0048(5)
C13 0.0227(7) 0.0160(7) 0.0227(7) 0.0017(5) 0.0049(6) 0.0040(5)
C14 0.0206(7) 0.0326(8) 0.0227(7) -0.0005(6) 0.0090(6) -0.0012(6)
C15 0.0257(7) 0.0254(8) 0.0207(7) 0.0084(6) 0.0053(6) -0.0051(6)
C16 0.0238(7) 0.0214(7) 0.0200(7) 0.0062(6) 0.0072(6) 0.0069(6)
C20 0.0139(6) 0.0166(6) 0.0109(6) 0.0012(5) 0.0039(5) 0.0002(5)
C21 0.0121(6) 0.0165(6) 0.0182(7) -0.0024(5) 0.0042(5) -0.0001(5)
C22 0.0125(6) 0.0151(6) 0.0201(7) -0.0015(5) 0.0040(5) -0.0009(5)
C23 0.0271(7) 0.0248(7) 0.0109(6) 0.0019(5) 0.0028(5) -0.0044(6)
C24 0.0201(7) 0.0224(7) 0.0195(7) -0.0066(6) 0.0025(5) -0.0023(5)
C25 0.0225(7) 0.0158(7) 0.0268(8) 0.0027(6) 0.0055(6) -0.0033(5)
C26 0.0292(7) 0.0211(7) 0.0116(6) 0.0022(5) 0.0052(5) -0.0054(6)
C30 0.0122(6) 0.0199(7) 0.0164(6) -0.0019(5) 0.0058(5) -0.0008(5)
C31 0.0117(6) 0.0173(6) 0.0171(6) -0.0015(5) 0.0053(5) -0.0005(5)
C32 0.0117(6) 0.0181(6) 0.0150(6) -0.0023(5) 0.0027(5) -0.0004(5)
C33 0.0108(6) 0.0188(6) 0.0159(6) -0.0013(5) 0.0025(5) -0.0005(5)
C34 0.0114(6) 0.0182(7) 0.0175(6) -0.0026(5) 0.0049(5) -0.0011(5)
C35 0.0231(7) 0.0292(8) 0.0164(7) -0.0022(6) 0.0081(6) -0.0025(6)
C36 0.0189(6) 0.0180(7) 0.0242(7) 0.0011(5) 0.0080(5) -0.0005(5)
C37 0.0212(7) 0.0228(7) 0.0193(7) -0.0065(6) 0.0019(5) 0.0000(6)
C38 0.0176(7) 0.0243(7) 0.0192(7) 0.0041(6) 0.0018(5) 0.0001(5)
C39 0.0210(7) 0.0189(7) 0.0264(7) -0.0057(6) 0.0062(6) -0.0015(5)
O40 0.0231(5) 0.0248(5) 0.0315(6) 0.0065(5) 0.0052(4) 0.0071(4)
C40 0.0160(6) 0.0215(7) 0.0139(6) 0.0013(5) 0.0049(5) -0.0035(5)
O41 0.0206(5) 0.0259(5) 0.0257(6) 0.0031(4) 0.0071(4) -0.0051(4)
C41 0.0144(6) 0.0189(6) 0.0141(6) -0.0011(5) 0.0019(5) 0.0030(5)

loop_
_atom_type_symbol
_atom_type_description
_atom_type_scat_dispersion_real
_atom_type_scat_dispersion_imag
_atom_type_scat_source
C C 0.0033 0.0016 'International Tables Vol C Tables 4.2.6.8 and 6.1.1.4'
H H 0.0000 0.0000 'International Tables Vol C Tables 4.2.6.8 and 6.1.1.4'
B B 0.0013 0.0007 'International Tables Vol C Tables 4.2.6.8 and 6.1.1.4'
N N 0.0061 0.0033 'International Tables Vol C Tables 4.2.6.8 and 6.1.1.4'
O O 0.0106 0.0060 'International Tables Vol C Tables 4.2.6.8 and 6.1.1.4'
Si Si 0.0817 0.0704 'International Tables Vol C Tables 4.2.6.8 and 6.1.1.4'
Fe Fe 0.3463 0.8444 'International Tables Vol C Tables 4.2.6.8 and 6.1.1.4'

loop_
_geom_angle_atom_site_label_1
_geom_angle_atom_site_label_2
_geom_angle_atom_site_label_3
_geom_angle
_geom_angle_site_symmetry_1
_geom_angle_site_symmetry_3
C41 Fe1 C40 91.99(6) . .
C41 Fe1 C31 169.30(6) . .
C40 Fe1 C31 98.14(6) . .
C41 Fe1 C32 131.53(6) . .
C40 Fe1 C32 113.28(6) . .
C31 Fe1 C32 40.34(5) . .
C41 Fe1 C33 102.50(6) . .
C40 Fe1 C33 151.13(6) . .
C31 Fe1 C33 66.87(5) . .
C32 Fe1 C33 39.57(5) . .
C41 Fe1 C34 104.71(6) . .
C40 Fe1 C34 157.03(6) . .
C31 Fe1 C34 66.60(5) . .
C32 Fe1 C34 66.88(5) . .
C33 Fe1 C34 39.94(5) . .
C41 Fe1 C30 136.00(6) . .
C40 Fe1 C30 118.25(6) . .
C31 Fe1 C30 40.04(5) . .
C32 Fe1 C30 67.34(5) . .
C33 Fe1 C30 66.70(5) . .
C34 Fe1 C30 39.22(5) . .
C1I Si1 C5 112.67(7) . .
C1I Si1 C4 110.49(6) . .
C5 Si1 C4 108.45(8) . .
C1I Si1 C3 105.14(7) . .
C5 Si1 C3 111.38(8) . .
C4 Si1 C3 108.63(8) . .
C10 N1 C11 110.80(11) . .
C10 N1 C13 124.92(11) . .
C11 N1 C13 124.28(11) . .
C2 C1I B1 65.57(9) . .
C2 C1I Si1 149.45(11) . .
B1 C1I Si1 144.06(10) . .
C10 B1 C2 122.18(11) . .
C10 B1 C20 112.55(11) . .
C2 B1 C20 121.31(11) . .
C10 B1 C1I 114.97(11) . .
C2 B1 C1I 48.69(8) . .
C20 B1 C1I 122.57(11) . .
C2 Si2 C8 109.49(6) . .
C2 Si2 C7 107.23(7) . .
C8 Si2 C7 109.84(7) . .
C2 Si2 C6 112.38(7) . .
C8 Si2 C6 109.61(7) . .
C7 Si2 C6 108.24(8) . .
C10 N2 C12 110.90(11) . .
C10 N2 C16 125.00(11) . .
C12 N2 C16 124.03(11) . .
C1I C2 B1 65.75(10) . .
C1I C2 Si2 142.41(11) . .
B1 C2 Si2 149.36(10) . .
C20 N3 C21 111.13(11) . .
C20 N3 C23 125.94(11) . .
C21 N3 C23 122.87(11) . .
Si1 C3 H3A 109.5 . .
Si1 C3 H3B 109.5 . .
H3A C3 H3B 109.5 . .
Si1 C3 H3C 109.5 . .
H3A C3 H3C 109.5 . .
H3B C3 H3C 109.5 . .
C20 N4 C22 111.27(11) . .
C20 N4 C26 127.23(11) . .
C22 N4 C26 121.49(11) . .
Si1 C4 H4A 109.5 . .
Si1 C4 H4B 109.5 . .
H4A C4 H4B 109.5 . .
Si1 C4 H4C 109.5 . .
H4A C4 H4C 109.5 . .
H4B C4 H4C 109.5 . .
Si1 C5 H5A 109.5 . .
Si1 C5 H5B 109.5 . .
H5A C5 H5B 109.5 . .
Si1 C5 H5C 109.5 . .
H5A C5 H5C 109.5 . .
H5B C5 H5C 109.5 . .
Si2 C6 H6A 109.5 . .
Si2 C6 H6B 109.5 . .
H6A C6 H6B 109.5 . .
Si2 C6 H6C 109.5 . .
H6A C6 H6C 109.5 . .
H6B C6 H6C 109.5 . .
Si2 C7 H7A 109.5 . .
Si2 C7 H7B 109.5 . .
H7A C7 H7B 109.5 . .
Si2 C7 H7C 109.5 . .
H7A C7 H7C 109.5 . .
H7B C7 H7C 109.5 . .
Si2 C8 H8A 109.5 . .
Si2 C8 H8B 109.5 . .
H8A C8 H8B 109.5 . .
Si2 C8 H8C 109.5 . .
H8A C8 H8C 109.5 . .
H8B C8 H8C 109.5 . .
N2 C10 N1 105.11(11) . .
N2 C10 B1 130.67(12) . .
N1 C10 B1 124.20(11) . .
C12 C11 N1 106.52(12) . .
C12 C11 C14 131.01(13) . .
N1 C11 C14 122.44(12) . .
C11 C12 N2 106.66(11) . .
C11 C12 C15 130.75(13) . .
N2 C12 C15 122.59(13) . .
N1 C13 H13A 109.5 . .
N1 C13 H13B 109.5 . .
H13A C13 H13B 109.5 . .
N1 C13 H13C 109.5 . .
H13A C13 H13C 109.5 . .
H13B C13 H13C 109.5 . .
C11 C14 H14A 109.5 . .
C11 C14 H14B 109.5 . .
H14A C14 H14B 109.5 . .
C11 C14 H14C 109.5 . .
H14A C14 H14C 109.5 . .
H14B C14 H14C 109.5 . .
C12 C15 H15A 109.5 . .
C12 C15 H15B 109.5 . .
H15A C15 H15B 109.5 . .
C12 C15 H15C 109.5 . .
H15A C15 H15C 109.5 . .
H15B C15 H15C 109.5 . .
N2 C16 H16A 109.5 . .
N2 C16 H16B 109.5 . .
H16A C16 H16B 109.5 . .
N2 C16 H16C 109.5 . .
H16A C16 H16C 109.5 . .
H16B C16 H16C 109.5 . .
N4 C20 N3 104.44(11) . .
N4 C20 B1 129.09(11) . .
N3 C20 B1 126.47(11) . .
C22 C21 N3 106.34(11) . .
C22 C21 C24 130.69(13) . .
N3 C21 C24 122.97(12) . .
C21 C22 N4 106.81(11) . .
C21 C22 C25 131.20(13) . .
N4 C22 C25 121.99(12) . .
N3 C23 H23A 109.5 . .
N3 C23 H23B 109.5 . .
H23A C23 H23B 109.5 . .
N3 C23 H23C 109.5 . .
H23A C23 H23C 109.5 . .
H23B C23 H23C 109.5 . .
C21 C24 H24A 109.5 . .
C21 C24 H24B 109.5 . .
H24A C24 H24B 109.5 . .
C21 C24 H24C 109.5 . .
H24A C24 H24C 109.5 . .
H24B C24 H24C 109.5 . .
C22 C25 H25A 109.5 . .
C22 C25 H25B 109.5 . .
H25A C25 H25B 109.5 . .
C22 C25 H25C 109.5 . .
H25A C25 H25C 109.5 . .
H25B C25 H25C 109.5 . .
N4 C26 H26A 109.5 . .
N4 C26 H26B 109.5 . .
H26A C26 H26B 109.5 . .
N4 C26 H26C 109.5 . .
H26A C26 H26C 109.5 . .
H26B C26 H26C 109.5 . .
C34 C30 C31 107.33(12) . .
C34 C30 C35 125.56(12) . .
C31 C30 C35 126.90(12) . .
C34 C30 Fe1 70.18(8) . .
C31 C30 Fe1 68.53(7) . .
C35 C30 Fe1 130.60(10) . .
C30 C31 C32 108.65(12) . .
C30 C31 C36 126.34(12) . .
C32 C31 C36 125.01(12) . .
C30 C31 Fe1 71.42(7) . .
C32 C31 Fe1 70.62(7) . .
C36 C31 Fe1 124.43(9) . .
C33 C32 C31 107.13(11) . .
C33 C32 C37 127.25(12) . .
C31 C32 C37 125.56(12) . .
C33 C32 Fe1 70.33(7) . .
C31 C32 Fe1 69.03(7) . .
C37 C32 Fe1 127.92(9) . .
C32 C33 C34 108.37(12) . .
C32 C33 C38 127.11(12) . .
C34 C33 C38 124.50(12) . .
C32 C33 Fe1 70.10(7) . .
C34 C33 Fe1 70.36(7) . .
C38 C33 Fe1 126.54(9) . .
C30 C34 C33 108.50(12) . .
C30 C34 C39 126.21(12) . .
C33 C34 C39 125.18(12) . .
C30 C34 Fe1 70.60(8) . .
C33 C34 Fe1 69.71(7) . .
C39 C34 Fe1 128.54(9) . .
C30 C35 H35A 109.5 . .
C30 C35 H35B 109.5 . .
H35A C35 H35B 109.5 . .
C30 C35 H35C 109.5 . .
H35A C35 H35C 109.5 . .
H35B C35 H35C 109.5 . .
C31 C36 H36A 109.5 . .
C31 C36 H36B 109.5 . .
H36A C36 H36B 109.5 . .
C31 C36 H36C 109.5 . .
H36A C36 H36C 109.5 . .
H36B C36 H36C 109.5 . .
C32 C37 H37A 109.5 . .
C32 C37 H37B 109.5 . .
H37A C37 H37B 109.5 . .
C32 C37 H37C 109.5 . .
H37A C37 H37C 109.5 . .
H37B C37 H37C 109.5 . .
C33 C38 H38A 109.5 . .
C33 C38 H38B 109.5 . .
H38A C38 H38B 109.5 . .
C33 C38 H38C 109.5 . .
H38A C38 H38C 109.5 . .
H38B C38 H38C 109.5 . .
C34 C39 H39A 109.5 . .
C34 C39 H39B 109.5 . .
H39A C39 H39B 109.5 . .
C34 C39 H39C 109.5 . .
H39A C39 H39C 109.5 . .
H39B C39 H39C 109.5 . .
O40 C40 Fe1 177.70(13) . .
O41 C41 Fe1 176.81(12) . .

loop_
_geom_bond_atom_site_label_1
_geom_bond_atom_site_label_2
_geom_bond_distance
_geom_bond_site_symmetry_2
Fe1 C41 1.7236(14) .
Fe1 C40 1.7257(14) .
Fe1 C31 2.0777(13) .
Fe1 C32 2.0990(13) .
Fe1 C33 2.1021(13) .
Fe1 C34 2.1107(13) .
Fe1 C30 2.1162(13) .
Si1 C1I 1.8493(14) .
Si1 C5 1.8588(16) .
Si1 C4 1.8693(15) .
Si1 C3 1.8728(16) .
N1 C10 1.3518(17) .
N1 C11 1.3933(17) .
N1 C13 1.4608(17) .
C1I C2 1.3216(19) .
C1I B1 1.6041(19) .
B1 C10 1.5992(19) .
B1 C2 1.6019(19) .
B1 C20 1.6028(19) .
Si2 C2 1.8476(14) .
Si2 C8 1.8692(15) .
Si2 C7 1.8711(16) .
Si2 C6 1.8739(16) .
N2 C10 1.3500(17) .
N2 C12 1.3909(17) .
N2 C16 1.4609(17) .
N3 C20 1.3615(16) .
N3 C21 1.3916(17) .
N3 C23 1.4656(17) .
C3 H3A 0.9800 .
C3 H3B 0.9800 .
C3 H3C 0.9800 .
N4 C20 1.3529(17) .
N4 C22 1.3888(17) .
N4 C26 1.4656(17) .
C4 H4A 0.9800 .
C4 H4B 0.9800 .
C4 H4C 0.9800 .
C5 H5A 0.9800 .
C5 H5B 0.9800 .
C5 H5C 0.9800 .
C6 H6A 0.9800 .
C6 H6B 0.9800 .
C6 H6C 0.9800 .
C7 H7A 0.9800 .
C7 H7B 0.9800 .
C7 H7C 0.9800 .
C8 H8A 0.9800 .
C8 H8B 0.9800 .
C8 H8C 0.9800 .
C11 C12 1.350(2) .
C11 C14 1.4857(19) .
C12 C15 1.4859(19) .
C13 H13A 0.9800 .
C13 H13B 0.9800 .
C13 H13C 0.9800 .
C14 H14A 0.9800 .
C14 H14B 0.9800 .
C14 H14C 0.9800 .
C15 H15A 0.9800 .
C15 H15B 0.9800 .
C15 H15C 0.9800 .
C16 H16A 0.9800 .
C16 H16B 0.9800 .
C16 H16C 0.9800 .
C21 C22 1.3523(19) .
C21 C24 1.4923(18) .
C22 C25 1.4904(19) .
C23 H23A 0.9800 .
C23 H23B 0.9800 .
C23 H23C 0.9800 .
C24 H24A 0.9800 .
C24 H24B 0.9800 .
C24 H24C 0.9800 .
C25 H25A 0.9800 .
C25 H25B 0.9800 .
C25 H25C 0.9800 .
C26 H26A 0.9800 .
C26 H26B 0.9800 .
C26 H26C 0.9800 .
C30 C34 1.4186(19) .
C30 C31 1.4364(18) .
C30 C35 1.5030(19) .
C31 C32 1.4404(18) .
C31 C36 1.5038(19) .
C32 C33 1.4221(19) .
C32 C37 1.5020(18) .
C33 C34 1.4387(18) .
C33 C38 1.5025(19) .
C34 C39 1.5020(19) .
C35 H35A 0.9800 .
C35 H35B 0.9800 .
C35 H35C 0.9800 .
C36 H36A 0.9800 .
C36 H36B 0.9800 .
C36 H36C 0.9800 .
C37 H37A 0.9800 .
C37 H37B 0.9800 .
C37 H37C 0.9800 .
C38 H38A 0.9800 .
C38 H38B 0.9800 .
C38 H38C 0.9800 .
C39 H39A 0.9800 .
C39 H39B 0.9800 .
C39 H39C 0.9800 .
O40 C40 1.1784(17) .
O41 C41 1.1797(17) .

loop_
_geom_torsion_atom_site_label_1
_geom_torsion_atom_site_label_2
_geom_torsion_atom_site_label_3
_geom_torsion_atom_site_label_4
_geom_torsion
_geom_torsion_site_symmetry_1
_geom_torsion_site_symmetry_2
_geom_torsion_site_symmetry_3
_geom_torsion_site_symmetry_4
C5 Si1 C1I C2 12.0(2) . . . .
C4 Si1 C1I C2 133.4(2) . . . .
C3 Si1 C1I C2 -109.5(2) . . . .
C5 Si1 C1I B1 173.89(16) . . . .
C4 Si1 C1I B1 -64.63(18) . . . .
C3 Si1 C1I B1 52.40(18) . . . .
C2 C1I B1 C10 111.88(13) . . . .
Si1 C1I B1 C10 -58.1(2) . . . .
Si1 C1I B1 C2 -170.03(19) . . . .
C2 C1I B1 C20 -105.04(14) . . . .
Si1 C1I B1 C20 84.93(19) . . . .
Si1 C1I C2 B1 168.5(2) . . . .
B1 C1I C2 Si2 164.10(18) . . . .
Si1 C1I C2 Si2 -27.4(3) . . . .
C10 B1 C2 C1I -96.38(14) . . . .
C20 B1 C2 C1I 107.71(14) . . . .
C10 B1 C2 Si2 102.8(2) . . . .
C20 B1 C2 Si2 -53.1(2) . . . .
C1I B1 C2 Si2 -160.9(2) . . . .
C8 Si2 C2 C1I -17.30(19) . . . .
C7 Si2 C2 C1I -136.42(17) . . . .
C6 Si2 C2 C1I 104.76(18) . . . .
C8 Si2 C2 B1 133.35(19) . . . .
C7 Si2 C2 B1 14.2(2) . . . .
C6 Si2 C2 B1 -104.59(19) . . . .
C12 N2 C10 N1 0.88(14) . . . .
C16 N2 C10 N1 177.96(12) . . . .
C12 N2 C10 B1 179.78(12) . . . .
C16 N2 C10 B1 -3.1(2) . . . .
C11 N1 C10 N2 -1.18(14) . . . .
C13 N1 C10 N2 178.20(11) . . . .
C11 N1 C10 B1 179.83(11) . . . .
C13 N1 C10 B1 -0.79(19) . . . .
C2 B1 C10 N2 -34.5(2) . . . .
C20 B1 C10 N2 123.35(14) . . . .
C1I B1 C10 N2 -89.89(16) . . . .
C2 B1 C10 N1 144.26(13) . . . .
C20 B1 C10 N1 -57.93(16) . . . .
C1I B1 C10 N1 88.83(15) . . . .
C10 N1 C11 C12 1.04(15) . . . .
C13 N1 C11 C12 -178.34(12) . . . .
C10 N1 C11 C14 -177.20(12) . . . .
C13 N1 C11 C14 3.42(19) . . . .
N1 C11 C12 N2 -0.46(14) . . . .
C14 C11 C12 N2 177.58(13) . . . .
N1 C11 C12 C15 -179.83(14) . . . .
C14 C11 C12 C15 -1.8(3) . . . .
C10 N2 C12 C11 -0.26(15) . . . .
C16 N2 C12 C11 -177.37(12) . . . .
C10 N2 C12 C15 179.17(12) . . . .
C16 N2 C12 C15 2.1(2) . . . .
C22 N4 C20 N3 1.26(14) . . . .
C26 N4 C20 N3 -177.35(12) . . . .
C22 N4 C20 B1 -177.67(12) . . . .
C26 N4 C20 B1 3.7(2) . . . .
C21 N3 C20 N4 -1.50(14) . . . .
C23 N3 C20 N4 175.87(12) . . . .
C21 N3 C20 B1 177.47(12) . . . .
C23 N3 C20 B1 -5.2(2) . . . .
C10 B1 C20 N4 148.48(13) . . . .
C2 B1 C20 N4 -53.49(19) . . . .
C1I B1 C20 N4 4.6(2) . . . .
C10 B1 C20 N3 -30.23(18) . . . .
C2 B1 C20 N3 127.80(14) . . . .
C1I B1 C20 N3 -174.10(12) . . . .
C20 N3 C21 C22 1.20(15) . . . .
C23 N3 C21 C22 -176.27(12) . . . .
C20 N3 C21 C24 -178.09(12) . . . .
C23 N3 C21 C24 4.45(19) . . . .
N3 C21 C22 N4 -0.37(14) . . . .
C24 C21 C22 N4 178.84(13) . . . .
N3 C21 C22 C25 -179.69(14) . . . .
C24 C21 C22 C25 -0.5(2) . . . .
C20 N4 C22 C21 -0.56(15) . . . .
C26 N4 C22 C21 178.14(12) . . . .
C20 N4 C22 C25 178.83(12) . . . .
C26 N4 C22 C25 -2.46(19) . . . .
C34 C30 C31 C32 -1.41(14) . . . .
C35 C30 C31 C32 173.48(13) . . . .
Fe1 C30 C31 C32 -61.13(9) . . . .
C34 C30 C31 C36 179.27(12) . . . .
C35 C30 C31 C36 -5.8(2) . . . .
Fe1 C30 C31 C36 119.56(13) . . . .
C34 C30 C31 Fe1 59.72(9) . . . .
C35 C30 C31 Fe1 -125.39(14) . . . .
C30 C31 C32 C33 1.32(14) . . . .
C36 C31 C32 C33 -179.35(12) . . . .
Fe1 C31 C32 C33 -60.31(9) . . . .
C30 C31 C32 C37 -176.02(12) . . . .
C36 C31 C32 C37 3.3(2) . . . .
Fe1 C31 C32 C37 122.35(13) . . . .
C30 C31 C32 Fe1 61.63(9) . . . .
C36 C31 C32 Fe1 -119.04(13) . . . .
C31 C32 C33 C34 -0.72(14) . . . .
C37 C32 C33 C34 176.56(12) . . . .
Fe1 C32 C33 C34 -60.20(9) . . . .
C31 C32 C33 C38 -179.18(12) . . . .
C37 C32 C33 C38 -1.9(2) . . . .
Fe1 C32 C33 C38 121.34(13) . . . .
C31 C32 C33 Fe1 59.48(8) . . . .
C37 C32 C33 Fe1 -123.24(13) . . . .
C31 C30 C34 C33 0.96(14) . . . .
C35 C30 C34 C33 -174.03(12) . . . .
Fe1 C30 C34 C33 59.63(9) . . . .
C31 C30 C34 C39 177.22(12) . . . .
C35 C30 C34 C39 2.2(2) . . . .
Fe1 C30 C34 C39 -124.11(13) . . . .
C31 C30 C34 Fe1 -58.67(9) . . . .
C35 C30 C34 Fe1 126.34(13) . . . .
C32 C33 C34 C30 -0.15(14) . . . .
C38 C33 C34 C30 178.36(12) . . . .
Fe1 C33 C34 C30 -60.19(9) . . . .
C32 C33 C34 C39 -176.45(12) . . . .
C38 C33 C34 C39 2.1(2) . . . .
Fe1 C33 C34 C39 123.51(13) . . . .
C32 C33 C34 Fe1 60.04(9) . . . .
C38 C33 C34 Fe1 -121.45(13) . . . .
